data_1517260
loop_
_publ_author_name
'Seo, Daniel M.'
'Boyle, Paul D.'
'Allen, Joshua L.'
'Han, Sang-Don'
'J\'onsson, Erlendur'
'Johansson, Patrik'
'Henderson, Wesley A.'

_publ_section_title
;
 Solvate Structures and Computational/Spectroscopic Characterization of
 LiBF4Electrolytes
;
_journal_issue 32
_journal_name_full 'The Journal of Physical Chemistry C'
_journal_page_first 18377
_journal_paper_doi 10.1021/jp5046782
_journal_volume 118
_journal_year 2014
_chemical_formula_sum 'C4 H8 B F4 Li O3'
_chemical_formula_weight 197.85
_chemical_name_systematic (MMA)1:LiBF4
_space_group_IT_number 19
_symmetry_cell_setting orthorhombic
_symmetry_space_group_name_Hall 'P 2ac 2ab'
_symmetry_space_group_name_H-M 'P 21 21 21'
_atom_sites_solution_hydrogens geom
_atom_sites_solution_primary direct
_atom_sites_solution_secondary difmap
_audit_creation_method SHELXL-97
_cell_angle_alpha 90.00
_cell_angle_beta 90.00
_cell_angle_gamma 90.00
_cell_formula_units_Z 4
_cell_length_a 5.173(2)
_cell_length_b 11.741(6)
_cell_length_c 13.350(5)
_cell_measurement_reflns_used 7803
_cell_measurement_temperature 110
_cell_measurement_theta_max 35.69
_cell_measurement_theta_min 2.31
_cell_volume 810.8(6)
_computing_cell_refinement SAINT
_computing_data_collection Apex2
_computing_data_reduction SAINT
_computing_molecular_graphics NRCVAX
_computing_publication_material cif2tables.py
_computing_structure_refinement XL
_computing_structure_solution SIR92
_diffrn_ambient_temperature 110
_diffrn_measured_fraction_theta_full 0.993
_diffrn_measured_fraction_theta_max 0.830
_diffrn_measurement_device_type 'Bruker-Nonius Kappa Axis X8 Apex2'
_diffrn_measurement_method 'omega and phi scans'
_diffrn_radiation_monochromator graphite
_diffrn_radiation_source 'fine-focus sealed tube'
_diffrn_radiation_type MoK\a
_diffrn_radiation_wavelength 0.71073
_diffrn_reflns_av_R_equivalents 0.0258
_diffrn_reflns_av_sigmaI/netI 0.0270
_diffrn_reflns_limit_h_max 8
_diffrn_reflns_limit_h_min -8
_diffrn_reflns_limit_k_max 18
_diffrn_reflns_limit_k_min -18
_diffrn_reflns_limit_l_max 21
_diffrn_reflns_limit_l_min -20
_diffrn_reflns_number 19490
_diffrn_reflns_theta_full 34.34
_diffrn_reflns_theta_max 39.46
_diffrn_reflns_theta_min 2.31
_exptl_absorpt_coefficient_mu 0.179
_exptl_absorpt_correction_T_max 0.9601
_exptl_absorpt_correction_T_min 0.9381
_exptl_absorpt_correction_type multi-scan
_exptl_absorpt_process_details SADABS
_exptl_crystal_colour colourless
_exptl_crystal_density_diffrn 1.621
_exptl_crystal_density_method 'not measured'
_exptl_crystal_description prism
_exptl_crystal_F_000 400
_exptl_crystal_size_max 0.36
_exptl_crystal_size_mid 0.28
_exptl_crystal_size_min 0.23
_refine_diff_density_max 0.296
_refine_diff_density_min -0.176
_refine_diff_density_rms 0.043
_refine_ls_abs_structure_details 'Flack H D (1983), Acta Cryst. A39, 876-881'
_refine_ls_abs_structure_Flack 0.1(3)
_refine_ls_extinction_method none
_refine_ls_goodness_of_fit_ref 1.047
_refine_ls_hydrogen_treatment refall
_refine_ls_matrix_type full
_refine_ls_number_parameters 151
_refine_ls_number_reflns 3957
_refine_ls_number_restraints 0
_refine_ls_restrained_S_all 1.047
_refine_ls_R_factor_all 0.0373
_refine_ls_R_factor_gt 0.0299
_refine_ls_shift/su_max 0.001
_refine_ls_shift/su_mean 0.000
_refine_ls_structure_factor_coef Fsqd
_refine_ls_weighting_details 'calc w=1/[\s^2^(Fo^2^)+(0.0377P)^2^+0.0000P] where P=(Fo^2^+2Fc^2^)/3'
_refine_ls_weighting_scheme calc
_refine_ls_wR_factor_gt 0.0652
_refine_ls_wR_factor_ref 0.0683
_reflns_number_gt 3510
_reflns_number_total 3957
_reflns_threshold_expression >2sigma(I)
_cod_data_source_file jp5046782_si_002.cif
_cod_data_source_block (MMA)1:LiBF4
_cod_depositor_comments 'Adding full bibliography for 1517256--1517264.cif.'
_cod_database_code 1517260

loop_
_symmetry_equiv_pos_as_xyz
'x, y, z'
'-x+1/2, -y, z+1/2'
'x+1/2, -y+1/2, -z'
'-x, y+1/2, -z+1/2'

loop_
_atom_site_label
_atom_site_type_symbol
_atom_site_fract_x
_atom_site_fract_y
_atom_site_fract_z
_atom_site_U_iso_or_equiv
_atom_site_adp_type
_atom_site_occupancy
_atom_site_symmetry_multiplicity
_atom_site_calc_flag
Li1 Li 0.9373(3) 0.91197(11) -0.03897(10) 0.0174(2) Uani 1 1 d
B1 B 0.45337(14) 0.86547(6) 0.09023(6) 0.01364(13) Uani 1 1 d
F1 F 0.70009(8) 0.91145(4) 0.07065(3) 0.01776(9) Uani 1 1 d
F2 F 0.46299(9) 0.74799(4) 0.07625(4) 0.02253(10) Uani 1 1 d
F3 F 0.27823(9) 0.91281(4) 0.02267(4) 0.02273(10) Uani 1 1 d
F4 F 0.38201(9) 0.89134(5) 0.18662(4) 0.02450(11) Uani 1 1 d
C1 C 0.97863(17) 1.31434(7) -0.09779(7) 0.02388(15) Uani 1 1 d
H1A H 1.157(2) 1.2846(11) -0.1022(9) 0.037(3) Uiso 1 1 d
H1B H 0.943(3) 1.3314(11) -0.0301(12) 0.053(4) Uiso 1 1 d
H1C H 0.953(3) 1.3848(14) -0.1383(11) 0.057(4) Uiso 1 1 d
O1 O 0.79899(11) 1.23567(4) -0.14362(4) 0.01994(11) Uani 1 1 d
C2 C 0.82712(12) 1.12641(6) -0.12238(5) 0.01356(11) Uani 1 1 d
O2 O 0.98823(9) 1.08742(4) -0.06609(4) 0.01697(10) Uani 1 1 d
C3 C 0.62887(13) 1.05542(6) -0.17520(5) 0.01560(12) Uani 1 1 d
H3A H 0.458(2) 1.0724(9) -0.1478(9) 0.025(3) Uiso 1 1 d
H3B H 0.6316(19) 1.0726(8) -0.2449(8) 0.018(2) Uiso 1 1 d
O3 O 0.69570(11) 0.94061(4) -0.15899(4) 0.01892(11) Uani 1 1 d
C4 C 0.52011(16) 0.86648(7) -0.20986(7) 0.02352(15) Uani 1 1 d
H4A H 0.520(3) 0.8820(12) -0.2822(10) 0.036(3) Uiso 1 1 d
H4B H 0.343(3) 0.8759(11) -0.1830(10) 0.039(3) Uiso 1 1 d
H4C H 0.582(3) 0.7897(13) -0.1975(11) 0.050(4) Uiso 1 1 d

loop_
_atom_site_aniso_label
_atom_site_aniso_U_11
_atom_site_aniso_U_22
_atom_site_aniso_U_33
_atom_site_aniso_U_23
_atom_site_aniso_U_13
_atom_site_aniso_U_12
Li1 0.0170(5) 0.0164(6) 0.0190(6) 0.0019(5) -0.0012(4) 0.0005(4)
B1 0.0116(2) 0.0119(3) 0.0174(3) -0.0010(3) -0.0001(2) 0.0003(2)
F1 0.01240(15) 0.0222(2) 0.0187(2) -0.00193(17) 0.00045(15) -0.00300(15)
F2 0.0239(2) 0.01126(19) 0.0324(3) -0.00130(17) 0.00008(19) 0.00095(16)
F3 0.01631(18) 0.0202(2) 0.0317(2) 0.00378(19) -0.00895(18) 0.00107(17)
F4 0.0215(2) 0.0315(3) 0.0205(2) -0.00717(19) 0.00648(17) -0.00227(19)
C1 0.0264(3) 0.0154(3) 0.0298(4) -0.0018(3) -0.0046(3) -0.0036(3)
O1 0.0232(2) 0.0120(2) 0.0246(3) 0.00066(19) -0.0082(2) 0.00197(19)
C2 0.0135(2) 0.0132(3) 0.0140(3) 0.0006(2) 0.0003(2) 0.0008(2)
O2 0.0160(2) 0.0150(2) 0.0199(2) 0.00267(19) -0.00577(18) -0.00048(17)
C3 0.0150(2) 0.0150(3) 0.0168(3) 0.0003(2) -0.0036(2) 0.0012(2)
O3 0.0217(2) 0.0133(2) 0.0218(3) -0.00048(18) -0.0094(2) -0.00226(18)
C4 0.0247(3) 0.0199(3) 0.0259(4) -0.0033(3) -0.0088(3) -0.0056(3)

loop_
_atom_type_symbol
_atom_type_description
_atom_type_scat_dispersion_real
_atom_type_scat_dispersion_imag
_atom_type_scat_source
C C 0.0033 0.0016 'International Tables Vol C Tables 4.2.6.8 and 6.1.1.4'
H H 0.0000 0.0000 'International Tables Vol C Tables 4.2.6.8 and 6.1.1.4'
B B 0.0013 0.0007 'International Tables Vol C Tables 4.2.6.8 and 6.1.1.4'
F F 0.0171 0.0103 'International Tables Vol C Tables 4.2.6.8 and 6.1.1.4'
Li Li -0.0003 0.0001 'International Tables Vol C Tables 4.2.6.8 and 6.1.1.4'
O O 0.0106 0.0060 'International Tables Vol C Tables 4.2.6.8 and 6.1.1.4'

loop_
_geom_angle_atom_site_label_1
_geom_angle_atom_site_label_2
_geom_angle_atom_site_label_3
_geom_angle
_geom_angle_site_symmetry_1
_geom_angle_site_symmetry_3
F1 Li1 F3 104.96(7) . 1_655
F1 Li1 F2 103.68(7) . 3_565
F3 Li1 F2 92.93(6) 1_655 3_565
F1 Li1 O3 101.93(7) . .
F3 Li1 O3 151.40(8) 1_655 .
F2 Li1 O3 90.00(6) 3_565 .
F1 Li1 O2 102.41(6) . .
F3 Li1 O2 87.39(6) 1_655 .
F2 Li1 O2 152.87(8) 3_565 .
O3 Li1 O2 77.45(5) . .
F4 B1 F2 110.75(6) . .
F4 B1 F3 110.09(6) . .
F2 B1 F3 109.35(6) . .
F4 B1 F1 109.42(6) . .
F2 B1 F1 108.78(6) . .
F3 B1 F1 108.40(6) . .
B1 F1 Li1 136.45(6) . .
B1 F2 Li1 170.71(6) . 3_465
B1 F3 Li1 149.38(6) . 1_455
O1 C1 H1A 110.4(7) . .
O1 C1 H1B 114.6(9) . .
H1A C1 H1B 108.2(11) . .
O1 C1 H1C 102.4(9) . .
H1A C1 H1C 112.7(12) . .
H1B C1 H1C 108.5(12) . .
C2 O1 C1 117.28(6) . .
O2 C2 O1 125.12(6) . .
O2 C2 C3 123.54(7) . .
O1 C2 C3 111.33(6) . .
C2 O2 Li1 112.93(6) . .
O3 C3 C2 106.99(6) . .
O3 C3 H3A 111.1(6) . .
C2 C3 H3A 109.2(7) . .
O3 C3 H3B 110.5(6) . .
C2 C3 H3B 109.4(6) . .
H3A C3 H3B 109.6(9) . .
C3 O3 C4 110.72(6) . .
C3 O3 Li1 115.14(6) . .
C4 O3 Li1 130.97(6) . .
O3 C4 H4A 110.8(8) . .
O3 C4 H4B 110.4(8) . .
H4A C4 H4B 109.4(11) . .
O3 C4 H4C 106.0(8) . .
H4A C4 H4C 109.8(12) . .
H4B C4 H4C 110.4(11) . .

loop_
_geom_bond_atom_site_label_1
_geom_bond_atom_site_label_2
_geom_bond_distance
_geom_bond_site_symmetry_2
Li1 F1 1.9098(15) .
Li1 F3 1.9462(15) 1_655
Li1 F2 1.9475(17) 3_565
Li1 O3 2.0596(15) .
Li1 O2 2.1081(17) .
B1 F4 1.3728(10) .
B1 F2 1.3928(11) .
B1 F3 1.3940(10) .
B1 F1 1.4102(10) .
F2 Li1 1.9475(17) 3_465
F3 Li1 1.9462(15) 1_455
C1 O1 1.4460(11) .
C1 H1A 0.988(13) .
C1 H1B 0.943(16) .
C1 H1C 0.998(16) .
O1 C2 1.3218(11) .
C2 O2 1.2120(9) .
C2 C3 1.4979(10) .
C3 O3 1.4083(11) .
C3 H3A 0.978(12) .
C3 H3B 0.952(11) .
O3 C4 1.4296(10) .
C4 H4A 0.983(13) .
C4 H4B 0.990(14) .
C4 H4C 0.971(15) .

loop_
_geom_torsion_atom_site_label_1
_geom_torsion_atom_site_label_2
_geom_torsion_atom_site_label_3
_geom_torsion_atom_site_label_4
_geom_torsion
_geom_torsion_site_symmetry_1
_geom_torsion_site_symmetry_4
F4 B1 F1 Li1 178.05(7) . .
F2 B1 F1 Li1 56.95(10) . .
F3 B1 F1 Li1 -61.87(10) . .
F3 Li1 F1 B1 -146.73(7) 1_655 .
F2 Li1 F1 B1 -49.87(10) 3_565 .
O3 Li1 F1 B1 43.09(10) . .
O2 Li1 F1 B1 122.67(7) . .
F4 B1 F2 Li1 124.2(4) . 3_465
F3 B1 F2 Li1 2.7(4) . 3_465
F1 B1 F2 Li1 -115.5(4) . 3_465
F4 B1 F3 Li1 -72.75(13) . 1_455
F2 B1 F3 Li1 49.14(14) . 1_455
F1 B1 F3 Li1 167.59(10) . 1_455
C1 O1 C2 O2 1.52(11) . .
C1 O1 C2 C3 -179.82(7) . .
O1 C2 O2 Li1 172.75(7) . .
C3 C2 O2 Li1 -5.75(9) . .
F1 Li1 O2 C2 -86.87(8) . .
F3 Li1 O2 C2 168.38(5) 1_655 .
F2 Li1 O2 C2 77.06(17) 3_565 .
O3 Li1 O2 C2 12.80(7) . .
O2 C2 C3 O3 -9.12(9) . .
O1 C2 C3 O3 172.20(6) . .
C2 C3 O3 C4 -178.12(6) . .
C2 C3 O3 Li1 19.74(8) . .
F1 Li1 O3 C3 81.91(7) . .
F3 Li1 O3 C3 -77.97(17) 1_655 .
F2 Li1 O3 C3 -174.10(5) 3_565 .
O2 Li1 O3 C3 -18.35(7) . .
F1 Li1 O3 C4 -75.76(10) . .
F3 Li1 O3 C4 124.36(15) 1_655 .
F2 Li1 O3 C4 28.23(10) 3_565 .
O2 Li1 O3 C4 -176.02(7) . .
